data_1502051
loop_
_publ_author_name
'Liu, Xiaodong'
'Deng, Leijiao'
'Song, Hongjin'
'Jia, Huazhen'
'Wang, Rui'

_publ_section_title
;
 Asymmetric aza-Mannich addition: synthesis of modified chiral
 2-(ethylthio)-thiazolone derivatives with anticancer potency.
;
_journal_issue 6
_journal_name_full 'Organic letters'
_journal_page_first 1494
_journal_page_last 1497
_journal_paper_doi 10.1021/ol200185h
_journal_volume 13
_journal_year 2011
_chemical_absolute_configuration none
_chemical_formula_sum 'C22 H25 Br N2 O3 S3'
_chemical_formula_weight 541.53
_chemical_name_systematic
; 
 ? 
;
_space_group_IT_number 19
_symmetry_cell_setting orthorhombic
_symmetry_space_group_name_Hall 'P 2ac 2ab'
_symmetry_space_group_name_H-M 'P 21 21 21'
_atom_sites_solution_hydrogens geom
_atom_sites_solution_primary direct
_atom_sites_solution_secondary difmap
_audit_creation_method SHELXL-97
_cell_angle_alpha 90.00
_cell_angle_beta 90.00
_cell_angle_gamma 90.00
_cell_formula_units_Z 4
_cell_length_a 7.7364(15)
_cell_length_b 13.139(3)
_cell_length_c 24.286(5)
_cell_measurement_reflns_used 4084
_cell_measurement_temperature 296(2)
_cell_measurement_theta_max 20.50
_cell_measurement_theta_min 2.76
_cell_volume 2468.6(9)
_computing_cell_refinement 'Bruker SAINT'
_computing_data_collection 'Bruker APEX2'
_computing_data_reduction 'Bruker SAINT'
_computing_molecular_graphics 'Bruker SHELXTL'
_computing_publication_material 'Bruker SHELXTL'
_computing_structure_refinement 'SHELXL-97 (Sheldrick, 2008)'
_computing_structure_solution 'SHELXS-97 (Sheldrick, 2008)'
_diffrn_ambient_temperature 296(2)
_diffrn_measured_fraction_theta_full 0.997
_diffrn_measured_fraction_theta_max 0.997
_diffrn_measurement_device_type 'Bruker APEX-II CCD'
_diffrn_measurement_method '\f and \w scans'
_diffrn_radiation_monochromator graphite
_diffrn_radiation_source 'fine-focus sealed tube'
_diffrn_radiation_type MoK\a
_diffrn_radiation_wavelength 0.71073
_diffrn_reflns_av_R_equivalents 0.0507
_diffrn_reflns_av_sigmaI/netI 0.0686
_diffrn_reflns_limit_h_max 9
_diffrn_reflns_limit_h_min -9
_diffrn_reflns_limit_k_max 14
_diffrn_reflns_limit_k_min -15
_diffrn_reflns_limit_l_max 29
_diffrn_reflns_limit_l_min -29
_diffrn_reflns_number 18012
_diffrn_reflns_theta_full 25.50
_diffrn_reflns_theta_max 25.50
_diffrn_reflns_theta_min 2.28
_exptl_absorpt_coefficient_mu 1.945
_exptl_absorpt_correction_T_max 0.6120
_exptl_absorpt_correction_T_min 0.5750
_exptl_absorpt_correction_type multi-scan
_exptl_absorpt_process_details SADABS
_exptl_crystal_colour colorless
_exptl_crystal_density_diffrn 1.457
_exptl_crystal_density_method 'not measured'
_exptl_crystal_description block
_exptl_crystal_F_000 1112
_exptl_crystal_size_max 0.32
_exptl_crystal_size_mid 0.30
_exptl_crystal_size_min 0.28
_refine_diff_density_max 0.255
_refine_diff_density_min -0.333
_refine_diff_density_rms 0.061
_refine_ls_abs_structure_details 'Flack H D (1983), Acta Cryst. A39, 876-881'
_refine_ls_abs_structure_Flack 0.003(8)
_refine_ls_extinction_method none
_refine_ls_goodness_of_fit_ref 1.036
_refine_ls_hydrogen_treatment constr
_refine_ls_matrix_type full
_refine_ls_number_parameters 284
_refine_ls_number_reflns 4611
_refine_ls_number_restraints 0
_refine_ls_restrained_S_all 1.036
_refine_ls_R_factor_all 0.0645
_refine_ls_R_factor_gt 0.0386
_refine_ls_shift/su_max 0.000
_refine_ls_shift/su_mean 0.000
_refine_ls_structure_factor_coef Fsqd
_refine_ls_weighting_details 'calc w=1/[\s^2^(Fo^2^)+(0.0000P)^2^+0.4383P] where P=(Fo^2^+2Fc^2^)/3'
_refine_ls_weighting_scheme calc
_refine_ls_wR_factor_gt 0.0737
_refine_ls_wR_factor_ref 0.0827
_reflns_number_gt 3496
_reflns_number_total 4611
_reflns_threshold_expression >2sigma(I)
_cod_data_source_file ol200185h_si_002.cif
_cod_data_source_block p212121
_cod_depositor_comments
;
The following automatic conversions were performed:

'_symmetry_cell_setting' value 'Orthorhombic' changed to
'orthorhombic' according to
/home/saulius/struct/CIF-dictionaries/cif_core.dic dictionary named
'cif_core.dic' version 2.4.1 from 2010-06-29.

Automatic conversion script
Id: cif_fix_values 1715 2011-07-08 13:25:40Z adriana 
;
_cod_original_cell_volume 2468.6(8)
_cod_original_sg_symbol_H-M P2(1)2(1)2(1)
_cod_database_code 1502051

loop_
_symmetry_equiv_pos_as_xyz
'x, y, z'
'-x+1/2, -y, z+1/2'
'-x, y+1/2, -z+1/2'
'x+1/2, -y+1/2, -z'

loop_
_atom_site_label
_atom_site_type_symbol
_atom_site_fract_x
_atom_site_fract_y
_atom_site_fract_z
_atom_site_U_iso_or_equiv
_atom_site_adp_type
_atom_site_occupancy
_atom_site_symmetry_multiplicity
_atom_site_calc_flag
_atom_site_refinement_flags
Br1 Br 0.20976(5) 1.11179(3) 0.154679(19) 0.06098(15) Uani 1 1 d .
C1 C 0.4381(5) 1.0679(3) 0.13587(14) 0.0378(9) Uani 1 1 d .
C2 C 0.5651(5) 1.1415(3) 0.13794(15) 0.0496(10) Uani 1 1 d .
H2 H 0.5396 1.2067 0.1504 0.060 Uiso 1 1 calc R
C3 C 0.7311(5) 1.1169(3) 0.12129(16) 0.0519(10) Uani 1 1 d .
H3 H 0.8177 1.1660 0.1220 0.062 Uiso 1 1 calc R
C4 C 0.7676(5) 1.0203(3) 0.10375(14) 0.0464(10) Uani 1 1 d .
H4 H 0.8790 1.0036 0.0926 0.056 Uiso 1 1 calc R
C5 C 0.6397(4) 0.9478(3) 0.10262(14) 0.0389(9) Uani 1 1 d .
H5 H 0.6668 0.8824 0.0908 0.047 Uiso 1 1 calc R
C6 C 0.4703(5) 0.9693(3) 0.11862(13) 0.0339(8) Uani 1 1 d .
C7 C 0.3299(4) 0.8883(3) 0.11621(13) 0.0361(8) Uani 1 1 d .
H7 H 0.2187 0.9241 0.1158 0.043 Uiso 1 1 calc R
C8 C 0.3300(4) 0.8177(3) 0.16840(14) 0.0355(8) Uani 1 1 d .
C9 C 0.5066(5) 0.7650(3) 0.17308(15) 0.0422(9) Uani 1 1 d .
C10 C 0.4294(5) 0.8827(3) 0.24873(14) 0.0478(10) Uani 1 1 d .
C11 C 0.1856(5) 0.7357(3) 0.16662(15) 0.0453(9) Uani 1 1 d .
H11 H 0.2140 0.6891 0.1365 0.054 Uiso 1 1 calc R
C12 C 0.0097(5) 0.7800(3) 0.1541(2) 0.0621(12) Uani 1 1 d .
H12A H -0.0200 0.8291 0.1818 0.093 Uiso 1 1 calc R
H12B H -0.0749 0.7265 0.1538 0.093 Uiso 1 1 calc R
H12C H 0.0122 0.8125 0.1187 0.093 Uiso 1 1 calc R
C13 C 0.1857(6) 0.6726(3) 0.22018(16) 0.0645(12) Uani 1 1 d .
H13A H 0.1499 0.7147 0.2504 0.097 Uiso 1 1 calc R
H13B H 0.3001 0.6473 0.2271 0.097 Uiso 1 1 calc R
H13C H 0.1072 0.6164 0.2164 0.097 Uiso 1 1 calc R
C14 C 0.2240(7) 0.9986(3) 0.31603(19) 0.0762(14) Uani 1 1 d .
H14A H 0.2222 1.0521 0.3435 0.091 Uiso 1 1 calc R
H14B H 0.1909 1.0287 0.2811 0.091 Uiso 1 1 calc R
C15 C 0.0947(8) 0.9210(4) 0.3311(2) 0.106(2) Uani 1 1 d .
H15A H 0.1398 0.8790 0.3601 0.158 Uiso 1 1 calc R
H15B H 0.0693 0.8795 0.2996 0.158 Uiso 1 1 calc R
H15C H -0.0091 0.9538 0.3435 0.158 Uiso 1 1 calc R
C16 C 0.4134(6) 1.0567(3) -0.00938(15) 0.0571(12) Uani 1 1 d .
H16 H 0.3120 1.0854 0.0041 0.068 Uiso 1 1 calc R
C17 C 0.5529(7) 1.1179(3) -0.02225(17) 0.0664(13) Uani 1 1 d .
H17 H 0.5442 1.1880 -0.0174 0.080 Uiso 1 1 calc R
C18 C 0.7038(7) 1.0773(3) -0.04209(16) 0.0588(12) Uani 1 1 d .
C19 C 0.7131(6) 0.9736(3) -0.05030(15) 0.0542(10) Uani 1 1 d .
H19 H 0.8137 0.9451 -0.0645 0.065 Uiso 1 1 calc R
C20 C 0.5763(5) 0.9123(3) -0.03783(15) 0.0491(10) Uani 1 1 d .
H20 H 0.5850 0.8426 -0.0437 0.059 Uiso 1 1 calc R
C21 C 0.4256(5) 0.9520(3) -0.01669(13) 0.0420(10) Uani 1 1 d .
C22 C 0.8593(8) 1.1447(4) -0.0528(2) 0.107(2) Uani 1 1 d .
H22A H 0.8992 1.1344 -0.0898 0.160 Uiso 1 1 calc R
H22B H 0.9499 1.1276 -0.0274 0.160 Uiso 1 1 calc R
H22C H 0.8272 1.2147 -0.0479 0.160 Uiso 1 1 calc R
N1 N 0.3358(4) 0.8245(2) 0.06631(11) 0.0406(8) Uani 1 1 d .
H1 H 0.3761 0.7636 0.0680 0.049 Uiso 1 1 calc R
N2 N 0.3037(4) 0.8835(2) 0.21580(10) 0.0387(7) Uani 1 1 d .
O1 O 0.5611(4) 0.7031(2) 0.14122(11) 0.0598(8) Uani 1 1 d .
O2 O 0.1150(4) 0.9290(3) 0.02015(12) 0.0792(10) Uani 1 1 d .
O3 O 0.2563(5) 0.7842(2) -0.02828(10) 0.0788(10) Uani 1 1 d .
S1 S 0.61261(15) 0.80697(10) 0.23373(5) 0.0647(3) Uani 1 1 d .
S2 S 0.44190(19) 0.95074(11) 0.31021(5) 0.0763(4) Uani 1 1 d .
S3 S 0.26530(14) 0.87007(9) 0.00775(4) 0.0531(3) Uani 1 1 d .

loop_
_atom_site_aniso_label
_atom_site_aniso_U_11
_atom_site_aniso_U_22
_atom_site_aniso_U_33
_atom_site_aniso_U_23
_atom_site_aniso_U_13
_atom_site_aniso_U_12
Br1 0.0467(2) 0.0508(2) 0.0854(3) -0.0117(2) 0.0012(2) 0.0108(2)
C1 0.035(2) 0.042(2) 0.037(2) -0.0044(17) -0.0043(16) 0.0052(18)
C2 0.057(3) 0.034(2) 0.058(2) -0.0061(18) -0.010(2) -0.0032(19)
C3 0.041(2) 0.049(3) 0.066(2) -0.004(2) -0.0064(19) -0.012(2)
C4 0.031(2) 0.055(3) 0.053(2) 0.0012(19) -0.0001(18) -0.005(2)
C5 0.036(2) 0.040(2) 0.041(2) 0.0010(17) -0.0005(16) 0.0059(18)
C6 0.038(2) 0.035(2) 0.0278(17) 0.0020(16) -0.0058(16) -0.0034(17)
C7 0.035(2) 0.0373(19) 0.0362(18) -0.0023(18) -0.0038(14) 0.0011(18)
C8 0.0311(19) 0.039(2) 0.0363(19) -0.0008(17) 0.0008(15) -0.0002(15)
C9 0.045(2) 0.042(2) 0.039(2) 0.0119(19) 0.0108(18) 0.0030(19)
C10 0.052(2) 0.054(2) 0.038(2) 0.007(2) 0.0029(19) -0.006(2)
C11 0.047(2) 0.044(2) 0.045(2) -0.0073(18) 0.0071(19) -0.0082(19)
C12 0.036(2) 0.069(3) 0.081(3) 0.002(3) 0.000(2) -0.014(2)
C13 0.076(3) 0.056(3) 0.061(3) 0.010(2) 0.007(3) -0.019(3)
C14 0.100(4) 0.064(3) 0.064(3) -0.016(2) 0.010(3) 0.004(3)
C15 0.133(5) 0.087(4) 0.097(4) -0.011(3) 0.061(4) -0.004(4)
C16 0.071(3) 0.053(3) 0.047(2) -0.001(2) 0.008(2) 0.020(3)
C17 0.105(4) 0.031(2) 0.063(3) 0.001(2) 0.013(3) -0.001(3)
C18 0.082(3) 0.052(3) 0.042(2) -0.0069(19) 0.014(2) -0.020(3)
C19 0.064(3) 0.052(3) 0.047(2) -0.0070(19) 0.011(2) 0.006(3)
C20 0.061(3) 0.037(2) 0.050(2) -0.0015(18) 0.002(2) 0.000(2)
C21 0.056(3) 0.044(3) 0.0258(19) 0.0001(17) -0.0020(18) 0.005(2)
C22 0.125(5) 0.096(5) 0.099(4) -0.019(3) 0.034(4) -0.054(4)
N1 0.057(2) 0.0302(17) 0.0341(16) -0.0041(13) -0.0042(14) -0.0086(15)
N2 0.0428(17) 0.0395(16) 0.0337(15) -0.0020(14) 0.0038(14) -0.0023(18)
O1 0.0647(19) 0.0532(18) 0.0614(18) 0.0052(15) 0.0180(16) 0.0170(16)
O2 0.0391(17) 0.137(3) 0.0613(19) 0.0161(18) -0.0049(14) 0.011(2)
O3 0.111(3) 0.086(2) 0.0395(14) -0.0149(15) -0.0071(17) -0.041(2)
S1 0.0446(6) 0.0960(9) 0.0535(6) 0.0099(6) -0.0061(5) 0.0133(7)
S2 0.0932(10) 0.0883(10) 0.0473(6) -0.0172(6) -0.0153(7) -0.0076(8)
S3 0.0544(7) 0.0680(8) 0.0368(5) 0.0010(5) -0.0079(5) -0.0149(6)

loop_
_atom_type_symbol
_atom_type_description
_atom_type_scat_dispersion_real
_atom_type_scat_dispersion_imag
_atom_type_scat_source
C C 0.0033 0.0016 'International Tables Vol C Tables 4.2.6.8 and 6.1.1.4'
H H 0.0000 0.0000 'International Tables Vol C Tables 4.2.6.8 and 6.1.1.4'
N N 0.0061 0.0033 'International Tables Vol C Tables 4.2.6.8 and 6.1.1.4'
O O 0.0106 0.0060 'International Tables Vol C Tables 4.2.6.8 and 6.1.1.4'
S S 0.1246 0.1234 'International Tables Vol C Tables 4.2.6.8 and 6.1.1.4'
Br Br -0.2901 2.4595 'International Tables Vol C Tables 4.2.6.8 and 6.1.1.4'

loop_
_geom_angle_atom_site_label_1
_geom_angle_atom_site_label_2
_geom_angle_atom_site_label_3
_geom_angle
C2 C1 C6 122.6(3)
C2 C1 Br1 116.0(3)
C6 C1 Br1 121.4(3)
C1 C2 C3 119.1(3)
C1 C2 H2 120.4
C3 C2 H2 120.4
C4 C3 C2 119.9(4)
C4 C3 H3 120.0
C2 C3 H3 120.0
C3 C4 C5 120.0(4)
C3 C4 H4 120.0
C5 C4 H4 120.0
C4 C5 C6 122.1(3)
C4 C5 H5 119.0
C6 C5 H5 119.0
C1 C6 C5 116.2(3)
C1 C6 C7 122.5(3)
C5 C6 C7 121.2(3)
N1 C7 C6 114.0(3)
N1 C7 C8 109.1(3)
C6 C7 C8 112.4(3)
N1 C7 H7 107.0
C6 C7 H7 107.0
C8 C7 H7 107.0
N2 C8 C9 109.5(3)
N2 C8 C11 109.5(3)
C9 C8 C11 109.2(3)
N2 C8 C7 106.7(3)
C9 C8 C7 109.0(3)
C11 C8 C7 112.8(3)
O1 C9 C8 124.8(4)
O1 C9 S1 125.8(3)
C8 C9 S1 109.4(3)
N2 C10 S2 125.6(3)
N2 C10 S1 119.5(3)
S2 C10 S1 114.9(2)
C12 C11 C13 112.2(3)
C12 C11 C8 112.7(3)
C13 C11 C8 110.4(3)
C12 C11 H11 107.0
C13 C11 H11 107.0
C8 C11 H11 107.0
C11 C12 H12A 109.5
C11 C12 H12B 109.5
H12A C12 H12B 109.5
C11 C12 H12C 109.5
H12A C12 H12C 109.5
H12B C12 H12C 109.5
C11 C13 H13A 109.5
C11 C13 H13B 109.5
H13A C13 H13B 109.5
C11 C13 H13C 109.5
H13A C13 H13C 109.5
H13B C13 H13C 109.5
C15 C14 S2 114.3(4)
C15 C14 H14A 108.7
S2 C14 H14A 108.7
C15 C14 H14B 108.7
S2 C14 H14B 108.7
H14A C14 H14B 107.6
C14 C15 H15A 109.5
C14 C15 H15B 109.5
H15A C15 H15B 109.5
C14 C15 H15C 109.5
H15A C15 H15C 109.5
H15B C15 H15C 109.5
C17 C16 C21 119.6(4)
C17 C16 H16 120.2
C21 C16 H16 120.2
C18 C17 C16 121.2(4)
C18 C17 H17 119.4
C16 C17 H17 119.4
C17 C18 C19 118.7(4)
C17 C18 C22 120.6(4)
C19 C18 C22 120.7(5)
C20 C19 C18 120.7(4)
C20 C19 H19 119.6
C18 C19 H19 119.6
C19 C20 C21 121.1(4)
C19 C20 H20 119.4
C21 C20 H20 119.4
C20 C21 C16 118.7(4)
C20 C21 S3 119.7(3)
C16 C21 S3 121.2(3)
C18 C22 H22A 109.5
C18 C22 H22B 109.5
H22A C22 H22B 109.5
C18 C22 H22C 109.5
H22A C22 H22C 109.5
H22B C22 H22C 109.5
C7 N1 S3 119.7(2)
C7 N1 H1 120.1
S3 N1 H1 120.1
C10 N2 C8 113.0(3)
C10 S1 C9 88.61(18)
C10 S2 C14 101.2(2)
O2 S3 O3 121.1(2)
O2 S3 N1 106.63(16)
O3 S3 N1 105.04(17)
O2 S3 C21 108.4(2)
O3 S3 C21 108.23(19)
N1 S3 C21 106.50(16)

loop_
_geom_bond_atom_site_label_1
_geom_bond_atom_site_label_2
_geom_bond_distance
Br1 C1 1.914(4)
C1 C2 1.379(5)
C1 C6 1.384(5)
C2 C3 1.384(5)
C2 H2 0.9300
C3 C4 1.368(5)
C3 H3 0.9300
C4 C5 1.373(5)
C4 H4 0.9300
C5 C6 1.396(5)
C5 H5 0.9300
C6 C7 1.522(5)
C7 N1 1.474(4)
C7 C8 1.571(5)
C7 H7 0.9800
C8 N2 1.454(4)
C8 C9 1.536(5)
C8 C11 1.553(5)
C9 O1 1.199(4)
C9 S1 1.774(4)
C10 N2 1.259(4)
C10 S2 1.743(4)
C10 S1 1.770(4)
C11 C12 1.511(5)
C11 C13 1.543(5)
C11 H11 0.9800
C12 H12A 0.9600
C12 H12B 0.9600
C12 H12C 0.9600
C13 H13A 0.9600
C13 H13B 0.9600
C13 H13C 0.9600
C14 C15 1.475(7)
C14 S2 1.805(5)
C14 H14A 0.9700
C14 H14B 0.9700
C15 H15A 0.9600
C15 H15B 0.9600
C15 H15C 0.9600
C16 C17 1.381(6)
C16 C21 1.391(5)
C16 H16 0.9300
C17 C18 1.372(6)
C17 H17 0.9300
C18 C19 1.379(5)
C18 C22 1.516(7)
C19 C20 1.364(5)
C19 H19 0.9300
C20 C21 1.376(5)
C20 H20 0.9300
C21 S3 1.746(4)
C22 H22A 0.9600
C22 H22B 0.9600
C22 H22C 0.9600
N1 S3 1.637(3)
N1 H1 0.8600
O2 S3 1.429(3)
O3 S3 1.429(3)

loop_
_geom_torsion_atom_site_label_1
_geom_torsion_atom_site_label_2
_geom_torsion_atom_site_label_3
_geom_torsion_atom_site_label_4
_geom_torsion
C6 C1 C2 C3 1.1(5)
Br1 C1 C2 C3 -175.7(3)
C1 C2 C3 C4 -0.8(6)
C2 C3 C4 C5 0.1(6)
C3 C4 C5 C6 0.4(6)
C2 C1 C6 C5 -0.6(5)
Br1 C1 C6 C5 176.0(2)
C2 C1 C6 C7 -179.8(3)
Br1 C1 C6 C7 -3.2(4)
C4 C5 C6 C1 -0.1(5)
C4 C5 C6 C7 179.1(3)
C1 C6 C7 N1 137.5(3)
C5 C6 C7 N1 -41.6(4)
C1 C6 C7 C8 -97.6(4)
C5 C6 C7 C8 83.2(4)
N1 C7 C8 N2 -173.5(3)
C6 C7 C8 N2 59.0(3)
N1 C7 C8 C9 68.3(3)
C6 C7 C8 C9 -59.2(4)
N1 C7 C8 C11 -53.2(3)
C6 C7 C8 C11 179.3(3)
N2 C8 C9 O1 176.8(3)
C11 C8 C9 O1 56.8(4)
C7 C8 C9 O1 -66.8(4)
N2 C8 C9 S1 -1.3(3)
C11 C8 C9 S1 -121.3(3)
C7 C8 C9 S1 115.1(3)
N2 C8 C11 C12 68.1(4)
C9 C8 C11 C12 -172.0(3)
C7 C8 C11 C12 -50.6(4)
N2 C8 C11 C13 -58.3(4)
C9 C8 C11 C13 61.6(4)
C7 C8 C11 C13 -177.0(3)
C21 C16 C17 C18 -0.1(6)
C16 C17 C18 C19 1.5(7)
C16 C17 C18 C22 -176.3(4)
C17 C18 C19 C20 -1.4(6)
C22 C18 C19 C20 176.4(4)
C18 C19 C20 C21 -0.1(6)
C19 C20 C21 C16 1.5(6)
C19 C20 C21 S3 -171.0(3)
C17 C16 C21 C20 -1.4(6)
C17 C16 C21 S3 171.0(3)
C6 C7 N1 S3 -76.4(3)
C8 C7 N1 S3 157.0(2)
S2 C10 N2 C8 -179.0(3)
S1 C10 N2 C8 0.6(4)
C9 C8 N2 C10 0.5(4)
C11 C8 N2 C10 120.3(3)
C7 C8 N2 C10 -117.4(3)
N2 C10 S1 C9 -1.2(3)
S2 C10 S1 C9 178.5(2)
O1 C9 S1 C10 -176.8(3)
C8 C9 S1 C10 1.3(3)
N2 C10 S2 C14 8.9(4)
S1 C10 S2 C14 -170.7(2)
C15 C14 S2 C10 73.2(4)
C7 N1 S3 O2 -38.8(3)
C7 N1 S3 O3 -168.5(3)
C7 N1 S3 C21 76.8(3)
C20 C21 S3 O2 -172.1(3)
C16 C21 S3 O2 15.5(4)
C20 C21 S3 O3 -39.0(4)
C16 C21 S3 O3 148.6(3)
C20 C21 S3 N1 73.5(3)
C16 C21 S3 N1 -98.9(3)
